data_7120057
loop_
_publ_author_name
'Adouama, Ch\'erif'
'Keyrouz, Robert'
'pilet, guillaume'
'Monnereau, Cyrille'
'Gueyrard, David'
'Noel, Timothy'
'M\'edebielle, Maurice'

_publ_section_title
;
 Access to cyclic gem-difluoroacyl scaffolds via electrochemical and
 visible light photocatalytic radical tandem cyclization of heteroaryl
 chlorodifluoromethyl ketones
;
_journal_name_full 'Chem. Commun.'
_journal_paper_doi 10.1039/C7CC02979A
_journal_year 2017
_chemical_formula_moiety 'C15 H13 F2 N1 O2'
_chemical_formula_sum 'C15 H13 F2 N O2'
_chemical_formula_weight 277.27
_space_group_IT_number 2
_symmetry_cell_setting triclinic
_symmetry_space_group_name_Hall '-P 1'
_symmetry_space_group_name_H-M 'P -1'
_atom_sites_solution_hydrogens difmap
_atom_sites_solution_primary direct
_audit_update_record
;
2016-12-12 deposited with the CCDC.
2017-05-02 downloaded from the CCDC.
;
_cell_angle_alpha 72.845(17)
_cell_angle_beta 78.348(11)
_cell_angle_gamma 73.761(15)
_cell_formula_units_Z 2
_cell_length_a 7.4538(9)
_cell_length_b 9.224(2)
_cell_length_c 10.1161(15)
_cell_measurement_reflns_used 797
_cell_measurement_temperature 293
_cell_measurement_theta_max 24
_cell_measurement_theta_min 3
_cell_volume 632.6(2)
_computing_cell_refinement 'CrysAlis, (Oxford Diffraction, 2002)'
_computing_data_collection 'Gemini, (Oxford Diffraction, 2006)'
_computing_data_reduction 'CrysAlis, (Oxford Diffraction, 2002)'
_computing_molecular_graphics 'CAMERON (Watkin et al., 1996)'
_computing_publication_material 'CRYSTALS (Betteridge et al., 2003)'
_computing_structure_refinement 'CRYSTALS (Betteridge et al., 2003)'
_computing_structure_solution 'SIR97 (Altomare et al., 1999)'
_diffrn_ambient_temperature 293
_diffrn_measured_fraction_theta_full 0.980
_diffrn_measured_fraction_theta_max 0.944
_diffrn_measurement_device Area
_diffrn_measurement_device_type 'Oxford Diffraction Gemini'
_diffrn_measurement_method \w/2\q
_diffrn_radiation_monochromator graphite
_diffrn_radiation_type 'Mo K\a'
_diffrn_radiation_wavelength 0.71069
_diffrn_reflns_av_R_equivalents 0.069
_diffrn_reflns_limit_h_max 9
_diffrn_reflns_limit_h_min -9
_diffrn_reflns_limit_k_max 11
_diffrn_reflns_limit_k_min -8
_diffrn_reflns_limit_l_max 13
_diffrn_reflns_limit_l_min -13
_diffrn_reflns_number 5792
_diffrn_reflns_theta_full 25.220
_diffrn_reflns_theta_max 29.326
_diffrn_reflns_theta_min 2.758
_diffrn_standards_number 0
_exptl_absorpt_coefficient_mu 0.116
_exptl_absorpt_correction_T_max 1.00
_exptl_absorpt_correction_T_min 0.99
_exptl_absorpt_correction_type analytical
_exptl_absorpt_process_details
; 
 Analytical Absorption (De Meulenaer & Tompa, 1965) 
;
_exptl_crystal_colour colorless
_exptl_crystal_density_diffrn 1.455
_exptl_crystal_density_method 'not measured'
_exptl_crystal_description needle
_exptl_crystal_F_000 288
_exptl_crystal_size_max 0.403
_exptl_crystal_size_mid 0.061
_exptl_crystal_size_min 0.034
_refine_diff_density_max 0.26
_refine_diff_density_min -0.32
_refine_ls_extinction_method None
_refine_ls_goodness_of_fit_ref 1.1222
_refine_ls_hydrogen_treatment noref
_refine_ls_matrix_type full
_refine_ls_number_parameters 181
_refine_ls_number_reflns 960
_refine_ls_number_restraints 0
_refine_ls_R_factor_all 0.2150
_refine_ls_R_factor_gt 0.0923
_refine_ls_shift/su_max 0.0001554
_refine_ls_shift/su_mean 0.0000138
_refine_ls_structure_factor_coef F
_refine_ls_weighting_details
;
 Method, part 1, Chebychev polynomial, (Watkin, 1994, Prince, 1982) 
 [weight] = 1.0/[A~0~*T~0~(x)+A~1~*T~1~(x) ... +A~n-1~]*T~n-1~(x)] 
 where A~i~ are the Chebychev coefficients listed below and x= Fcalc/Fmax 
 Method = Robust Weighting (Prince, 1982) 
 W = [weight] * [1-(deltaF/6*sigmaF)^2^]^2^ 
 A~i~ are: 
 4.98 3.38 4.58 1.52 
;
_refine_ls_weighting_scheme calc
_refine_ls_wR_factor_all 0.0949
_refine_ls_wR_factor_gt 0.0582
_refine_ls_wR_factor_ref 0.0475
_reflns_limit_h_max 9
_reflns_limit_h_min -9
_reflns_limit_k_max 11
_reflns_limit_k_min -11
_reflns_limit_l_max 13
_reflns_limit_l_min 0
_reflns_number_gt 1303
_reflns_number_total 2928
_reflns_threshold_expression I>2.0\s(I)
_oxford_diffrn_Wilson_B_factor 0.00
_oxford_diffrn_Wilson_scale 0.00
_oxford_refine_ls_r_factor_ref 0.0562
_oxford_refine_ls_scale 1.256(6)
_oxford_reflns_number_all 2918
_oxford_reflns_threshold_expression_ref I>3.0\s(I)
_cod_data_source_file c7cc02979a2.cif
_cod_data_source_block 1
_cod_original_sg_symbol_H-M 'P -1 '
_cod_original_formula_sum 'C15 H13 F2 N1 O2'
_cod_database_code 7120057

loop_
_symmetry_equiv_pos_as_xyz
x,y,z
-x,-y,-z

loop_
_atom_site_label
_atom_site_type_symbol
_atom_site_fract_x
_atom_site_fract_y
_atom_site_fract_z
_atom_site_U_iso_or_equiv
_atom_site_occupancy
_atom_site_adp_type
O1 O -0.0124(4) 1.3098(3) 0.0303(3) 0.0441 1.0000 Uani
C2 C 0.1064(5) 1.2911(5) 0.1294(4) 0.0340 1.0000 Uani
C3 C 0.1374(5) 1.1327(4) 0.2280(4) 0.0274 1.0000 Uani
N4 N 0.0051(4) 1.0482(4) 0.2753(3) 0.0322 1.0000 Uani
C5 C 0.0788(5) 0.9070(5) 0.3665(4) 0.0313 1.0000 Uani
C6 C -0.0064(6) 0.7858(5) 0.4393(4) 0.0383 1.0000 Uani
C7 C 0.1031(6) 0.6586(5) 0.5212(4) 0.0411 1.0000 Uani
C8 C 0.2888(6) 0.6515(5) 0.5341(4) 0.0434 1.0000 Uani
C9 C 0.3722(5) 0.7728(5) 0.4603(4) 0.0400 1.0000 Uani
C10 C 0.2655(5) 0.9033(4) 0.3747(4) 0.0291 1.0000 Uani
C11 C 0.3010(5) 1.0488(5) 0.2862(4) 0.0281 1.0000 Uani
C12 C 0.4633(5) 1.1131(5) 0.2547(4) 0.0354 1.0000 Uani
O13 O 0.6192(4) 1.0441(4) 0.2889(3) 0.0506 1.0000 Uani
C14 C 0.4260(5) 1.2844(5) 0.1722(5) 0.0477 1.0000 Uani
C15 C 0.2998(5) 1.3299(5) 0.0626(5) 0.0384 1.0000 Uani
C16 C 0.3874(7) 1.2534(6) -0.0570(5) 0.0579 1.0000 Uani
C17 C 0.2455(7) 1.2795(6) -0.1552(5) 0.0584 1.0000 Uani
C18 C 0.0715(8) 1.2264(6) -0.0738(5) 0.0586 1.0000 Uani
F19 F 0.5937(3) 1.3223(3) 0.1174(3) 0.0829 1.0000 Uani
F20 F 0.3482(4) 1.3721(3) 0.2706(3) 0.0684 1.0000 Uani
H21 H 0.0400 1.3676 0.1887 0.0454 1.0000 Uiso
H61 H -0.1350 0.7915 0.4319 0.0413 1.0000 Uiso
H71 H 0.0485 0.5710 0.5722 0.0502 1.0000 Uiso
H81 H 0.3573 0.5644 0.5970 0.0543 1.0000 Uiso
H91 H 0.4996 0.7684 0.4675 0.0444 1.0000 Uiso
H151 H 0.2785 1.4464 0.0211 0.0453 1.0000 Uiso
H162 H 0.4975 1.2956 -0.1069 0.0700 1.0000 Uiso
H161 H 0.4338 1.1402 -0.0164 0.0700 1.0000 Uiso
H171 H 0.2096 1.3908 -0.2032 0.0701 1.0000 Uiso
H172 H 0.3034 1.2194 -0.2279 0.0702 1.0000 Uiso
H182 H -0.0239 1.2415 -0.1372 0.0624 1.0000 Uiso
H181 H 0.1069 1.1115 -0.0293 0.0625 1.0000 Uiso
H41 H -0.1142 1.0821 0.2600 0.0344 1.0000 Uiso

loop_
_atom_site_aniso_label
_atom_site_aniso_U_11
_atom_site_aniso_U_22
_atom_site_aniso_U_33
_atom_site_aniso_U_23
_atom_site_aniso_U_13
_atom_site_aniso_U_12
O1 0.0343(14) 0.049(2) 0.0455(18) -0.0006(16) -0.0150(14) -0.0094(13)
C2 0.024(2) 0.035(3) 0.041(2) -0.005(2) -0.0061(18) -0.0070(18)
C3 0.0210(18) 0.027(2) 0.035(2) -0.0102(19) -0.0027(17) -0.0047(16)
N4 0.0210(16) 0.039(2) 0.0355(18) -0.0029(17) -0.0078(15) -0.0093(16)
C5 0.0209(19) 0.038(3) 0.031(2) -0.004(2) -0.0050(18) -0.0049(19)
C6 0.039(2) 0.045(3) 0.034(2) 0.000(2) -0.004(2) -0.026(2)
C7 0.052(3) 0.036(3) 0.038(2) -0.001(2) 0.001(2) -0.027(2)
C8 0.050(3) 0.038(3) 0.035(2) -0.001(2) -0.006(2) -0.006(2)
C9 0.031(2) 0.043(3) 0.039(2) -0.004(2) -0.0040(19) -0.006(2)
C10 0.0234(19) 0.028(2) 0.034(2) -0.006(2) -0.0049(17) -0.0041(17)
C11 0.0188(18) 0.029(2) 0.034(2) -0.0068(19) -0.0015(16) -0.0040(16)
C12 0.022(2) 0.041(3) 0.042(3) -0.004(2) -0.0099(19) -0.0100(19)
O13 0.0262(16) 0.052(2) 0.072(2) -0.0005(16) -0.0169(15) -0.0158(15)
C14 0.028(2) 0.043(3) 0.069(3) -0.002(3) -0.005(2) -0.018(2)
C15 0.030(2) 0.025(2) 0.051(3) 0.005(2) -0.0033(19) -0.0097(19)
C16 0.044(2) 0.054(3) 0.053(3) 0.013(3) 0.004(2) -0.010(2)
C17 0.073(3) 0.051(3) 0.035(2) -0.003(2) 0.003(2) -0.005(3)
C18 0.082(4) 0.049(3) 0.049(3) -0.009(3) -0.019(3) -0.020(3)
F19 0.0389(15) 0.064(2) 0.129(3) 0.0301(18) -0.0226(16) -0.0354(15)
F20 0.0718(18) 0.0468(19) 0.097(2) -0.0204(17) -0.0342(17) -0.0122(14)

loop_
_atom_type_symbol
_atom_type_scat_dispersion_real
_atom_type_scat_dispersion_imag
_atom_type_scat_Cromer_Mann_a1
_atom_type_scat_Cromer_Mann_b1
_atom_type_scat_Cromer_Mann_a2
_atom_type_scat_Cromer_Mann_b2
_atom_type_scat_Cromer_Mann_a3
_atom_type_scat_Cromer_Mann_b3
_atom_type_scat_Cromer_Mann_a4
_atom_type_scat_Cromer_Mann_b4
_atom_type_scat_Cromer_Mann_c
_atom_type_scat_source
C 0.0033 0.0016 2.3100 20.8439 1.0200 10.2075 1.5886 0.5687 0.8650 51.6512 0.2156 'International Tables Vol C 4.2.6.8 and 6.1.1.4'
H 0.0000 0.0000 0.4930 10.5109 0.3229 26.1257 0.1402 3.1424 0.0408 57.7998 0.0030 'International Tables Vol C 4.2.6.8 and 6.1.1.4'
N 0.0061 0.0033 12.2126 0.0057 3.1322 9.8933 2.0125 28.9975 1.1663 0.5826 -11.5290 'International Tables Vol C 4.2.6.8 and 6.1.1.4'
O 0.0106 0.0060 3.0485 13.2771 2.2868 5.7011 1.5463 0.3239 0.8670 32.9089 0.2508 'International Tables Vol C 4.2.6.8 and 6.1.1.4'
F 0.0171 0.0103 3.5392 10.2825 2.6412 4.2944 1.5170 0.2615 1.0243 26.1476 0.2776 'International Tables Vol C 4.2.6.8 and 6.1.1.4'

loop_
_geom_angle_atom_site_label_1
_geom_angle_atom_site_label_2
_geom_angle_atom_site_label_3
_geom_angle
_geom_angle_publ_flag
C2 O1 C18 114.2(3) yes
O1 C2 C3 113.1(3) yes
O1 C2 C15 113.3(3) yes
C3 C2 C15 109.5(3) yes
O1 C2 H21 107.2 no
C3 C2 H21 106.1 no
C15 C2 H21 107.1 no
C2 C3 N4 124.0(3) yes
C2 C3 C11 126.9(3) yes
N4 C3 C11 109.1(3) yes
C3 N4 C5 109.4(3) yes
C3 N4 H41 125.3 no
C5 N4 H41 124.8 no
N4 C5 C6 129.3(3) yes
N4 C5 C10 107.9(3) yes
C6 C5 C10 122.8(3) yes
C5 C6 C7 116.3(3) yes
C5 C6 H61 121.1 no
C7 C6 H61 122.7 no
C6 C7 C8 122.7(4) yes
C6 C7 H71 118.3 no
C8 C7 H71 119.0 no
C7 C8 C9 120.5(4) yes
C7 C8 H81 120.1 no
C9 C8 H81 119.4 no
C8 C9 C10 118.4(4) yes
C8 C9 H91 121.1 no
C10 C9 H91 120.5 no
C5 C10 C9 119.4(3) yes
C5 C10 C11 106.2(3) yes
C9 C10 C11 134.4(3) yes
C10 C11 C3 107.3(3) yes
C10 C11 C12 132.1(3) yes
C3 C11 C12 120.5(4) yes
C11 C12 O13 125.8(4) yes
C11 C12 C14 113.6(3) yes
O13 C12 C14 120.6(3) yes
C12 C14 C15 116.1(3) yes
C12 C14 F19 108.8(3) yes
C15 C14 F19 110.8(4) yes
C12 C14 F20 106.2(3) yes
C15 C14 F20 109.6(3) yes
F19 C14 F20 104.7(4) yes
C2 C15 C14 109.6(3) yes
C2 C15 C16 111.3(3) yes
C14 C15 C16 112.3(4) yes
C2 C15 H151 108.5 no
C14 C15 H151 108.4 no
C16 C15 H151 106.6 no
C15 C16 C17 111.4(4) yes
C15 C16 H162 108.6 no
C17 C16 H162 111.1 no
C15 C16 H161 107.9 no
C17 C16 H161 110.1 no
H162 C16 H161 107.6 no
C16 C17 C18 109.8(4) yes
C16 C17 H171 110.1 no
C18 C17 H171 109.2 no
C16 C17 H172 109.7 no
C18 C17 H172 109.8 no
H171 C17 H172 108.2 no
C17 C18 O1 110.8(4) yes
C17 C18 H182 111.2 no
O1 C18 H182 109.3 no
C17 C18 H181 109.2 no
O1 C18 H181 110.1 no
H182 C18 H181 106.3 no

loop_
_geom_bond_atom_site_label_1
_geom_bond_atom_site_label_2
_geom_bond_distance
_geom_bond_publ_flag
O1 C2 1.410(4) yes
O1 C18 1.427(6) yes
C2 C3 1.493(5) yes
C2 C15 1.554(5) yes
C2 H21 1.019 no
C3 N4 1.352(5) yes
C3 C11 1.388(5) yes
N4 C5 1.395(5) yes
N4 H41 0.885 no
C5 C6 1.385(5) yes
C5 C10 1.402(5) yes
C6 C7 1.376(6) yes
C6 H61 0.962 no
C7 C8 1.397(6) yes
C7 H71 0.968 no
C8 C9 1.380(6) yes
C8 H81 0.955 no
C9 C10 1.400(5) yes
C9 H91 0.956 no
C10 C11 1.437(5) yes
C11 C12 1.432(5) yes
C12 O13 1.222(4) yes
C12 C14 1.530(6) yes
C14 C15 1.489(6) yes
C14 F19 1.357(4) yes
C14 F20 1.400(6) yes
C15 C16 1.522(7) yes
C15 H151 1.011 no
C16 C17 1.518(7) yes
C16 H162 0.988 no
C16 H161 0.990 no
C17 C18 1.512(7) yes
C17 H171 0.983 no
C17 H172 1.006 no
C18 H182 1.007 no
C18 H181 1.003 no

loop_
_geom_hbond_atom_site_label_D
_geom_hbond_atom_site_label_H
_geom_hbond_atom_site_label_A
_geom_hbond_site_symmetry_A
_geom_hbond_angle_DHA
_geom_hbond_distance_DH
_geom_hbond_distance_HA
_geom_hbond_distance_DA
_geom_hbond_publ_flag
C15 H151 O1 2_585 140.8 1.011 2.548 3.392(6) yes
C17 H172 O13 2_675 146.6 1.006 2.564 3.450(6) yes
N4 H41 O13 1_455 149.9 0.885 2.062 2.862(6) yes
